data_7214686
loop_
_publ_author_name
'Hou, Chao'
'Liu, Qing'
'Okamura, Taka-aki'
'Wang, Peng'
'Sun, Wei-Yin'

_publ_section_title
;
 Dynamic porous metal--organic frameworks: synthesis, structure and
 sorption property
;
_journal_issue 24
_journal_name_full CrystEngComm
_journal_page_first 8569
_journal_paper_doi 10.1039/c2ce26533h
_journal_volume 14
_journal_year 2012
_chemical_formula_moiety 'C31 H22 Co N4 O4'
_chemical_formula_sum 'C31 H22 Co N4 O4'
_chemical_formula_weight 573.46
_chemical_name_common (Co(L)(DPE))-1/2(DPE)
_chemical_name_systematic
;
[Co(L)(DPE)]-1/2(DPE)
;
_space_group_IT_number 15
_symmetry_cell_setting monoclinic
_symmetry_Int_Tables_number 15
_symmetry_space_group_name_Hall '-C 2yc'
_symmetry_space_group_name_H-M 'C 1 2/c 1'
_atom_sites_solution_hydrogens geom
_atom_sites_solution_primary direct
_atom_sites_solution_secondary difmap
_audit_creation_date 2011-05-01
_audit_creation_method SHELXL-97
_cell_angle_alpha 90.00
_cell_angle_beta 108.526(9)
_cell_angle_gamma 90.00
_cell_formula_units_Z 8
_cell_length_a 20.570(4)
_cell_length_b 9.901(2)
_cell_length_c 27.211(8)
_cell_measurement_reflns_used 18579
_cell_measurement_temperature 200
_cell_measurement_theta_max 27.57
_cell_measurement_theta_min 3.06
_cell_volume 5255(2)
_computing_structure_refinement 'SHELXL-97 (Sheldrick, 2008)'
_computing_structure_solution 'SIR92 (Altomare et al., 1994)'
_diffrn_ambient_temperature 200
_diffrn_detector_area_resol_mean 10.00
_diffrn_measured_fraction_theta_full 0.988
_diffrn_measured_fraction_theta_max 0.988
_diffrn_measurement_device_type 'Rigaku RAXIS-RAPID II'
_diffrn_measurement_method \w
_diffrn_radiation_source
;
MicroMax-007HF microfocus rotating anode X-ray generator
;
_diffrn_radiation_type MoK\a
_diffrn_radiation_wavelength 0.71075
_diffrn_reflns_av_R_equivalents 0.0413
_diffrn_reflns_av_sigmaI/netI 0.0419
_diffrn_reflns_limit_h_max 26
_diffrn_reflns_limit_h_min -26
_diffrn_reflns_limit_k_max 12
_diffrn_reflns_limit_k_min -12
_diffrn_reflns_limit_l_max 35
_diffrn_reflns_limit_l_min -35
_diffrn_reflns_number 21649
_diffrn_reflns_theta_full 27.48
_diffrn_reflns_theta_max 27.48
_diffrn_reflns_theta_min 3.06
_exptl_absorpt_coefficient_mu 0.699
_exptl_absorpt_correction_type none
_exptl_crystal_colour pink
_exptl_crystal_density_diffrn 1.450
_exptl_crystal_density_method 'not measured'
_exptl_crystal_description block
_exptl_crystal_F_000 2360
_exptl_crystal_size_max 0.20
_exptl_crystal_size_mid 0.18
_exptl_crystal_size_min 0.10
_refine_diff_density_max 0.616
_refine_diff_density_min -0.408
_refine_diff_density_rms 0.122
_refine_ls_extinction_method none
_refine_ls_goodness_of_fit_ref 1.077
_refine_ls_hydrogen_treatment constr
_refine_ls_matrix_type full
_refine_ls_number_parameters 397
_refine_ls_number_reflns 5956
_refine_ls_number_restraints 92
_refine_ls_restrained_S_all 1.147
_refine_ls_R_factor_all 0.0527
_refine_ls_R_factor_gt 0.0438
_refine_ls_shift/su_max 0.001
_refine_ls_shift/su_mean 0.000
_refine_ls_structure_factor_coef Fsqd
_refine_ls_weighting_details 'calc w=1/[\s^2^(Fo^2^)+(0.0634P)^2^+5.1330P] where P=(Fo^2^+2Fc^2^)/3'
_refine_ls_weighting_scheme calc
_refine_ls_wR_factor_gt 0.1126
_refine_ls_wR_factor_ref 0.1170
_reflns_number_gt 5042
_reflns_number_total 5956
_reflns_threshold_expression I>2\s(I)
_cod_data_source_file c2ce26533h.txt
_cod_data_source_block 2
_cod_original_sg_symbol_H-M 'C 2/c'
_cod_database_code 7214686

loop_
_symmetry_equiv_pos_as_xyz
'x, y, z'
'-x, y, -z+1/2'
'x+1/2, y+1/2, z'
'-x+1/2, y+1/2, -z+1/2'
'-x, -y, -z'
'x, -y, z-1/2'
'-x+1/2, -y+1/2, -z'
'x+1/2, -y+1/2, z-1/2'

loop_
_atom_site_label
_atom_site_type_symbol
_atom_site_fract_x
_atom_site_fract_y
_atom_site_fract_z
_atom_site_U_iso_or_equiv
_atom_site_adp_type
_atom_site_occupancy
_atom_site_symmetry_multiplicity
_atom_site_calc_flag
_atom_site_refinement_flags
Co1 Co 0.136103(13) 0.55592(3) 0.174277(10) 0.01758(10) Uani 1 1 d .
O1 O 0.54672(8) 0.18749(15) 0.16198(7) 0.0303(4) Uani 1 1 d .
O2 O 0.64398(8) 0.28787(18) 0.16952(7) 0.0382(4) Uani 1 1 d .
O3 O 0.55904(9) 0.90961(15) 0.16669(7) 0.0304(4) Uani 1 1 d .
O4 O 0.65603(9) 0.79903(19) 0.18086(7) 0.0393(4) Uani 1 1 d .
N11 N 0.24673(9) 0.56251(17) 0.18840(7) 0.0230(4) Uani 1 1 d .
N21 N 0.14946(9) 0.56574(17) 0.25629(7) 0.0211(4) Uani 1 1 d .
N31 N 0.12319(10) 0.46750(19) 0.59299(7) 0.0276(4) Uani 1 1 d .
N41 N 0.4476(7) 0.6486(9) 0.5055(3) 0.127(4) Uani 0.50 1 d P
N41B N 0.3779(11) 0.5571(16) 0.4985(6) 0.175(6) Uani 0.50 1 d P
C1 C 0.45285(10) 0.55480(19) 0.17935(8) 0.0217(4) Uani 1 1 d .
C2 C 0.48375(11) 0.4316(2) 0.17466(9) 0.0227(4) Uani 1 1 d .
H1 H 0.4598 0.3496 0.1748 0.027 Uiso 1 1 calc R
C3 C 0.54935(10) 0.4275(2) 0.16979(8) 0.0215(4) Uani 1 1 d .
C4 C 0.58520(10) 0.5471(2) 0.17027(8) 0.0220(4) Uani 1 1 d .
H2 H 0.6303 0.5442 0.1680 0.026 Uiso 1 1 calc R
C5 C 0.55505(10) 0.6711(2) 0.17406(8) 0.0218(4) Uani 1 1 d .
C6 C 0.48921(10) 0.6742(2) 0.17883(8) 0.0226(4) Uani 1 1 d .
H3 H 0.4689 0.7586 0.1818 0.027 Uiso 1 1 calc R
C12 C 0.28748(11) 0.4546(2) 0.20378(9) 0.0245(4) Uani 1 1 d .
H4 H 0.2698 0.3785 0.2166 0.029 Uiso 1 1 calc R
C13 C 0.35429(11) 0.4480(2) 0.20196(9) 0.0244(4) Uani 1 1 d .
H5 H 0.3806 0.3682 0.2128 0.029 Uiso 1 1 calc R
C14 C 0.38266(11) 0.5588(2) 0.18414(9) 0.0223(4) Uani 1 1 d .
C15 C 0.34104(12) 0.6726(2) 0.17031(10) 0.0332(5) Uani 1 1 d .
H6 H 0.3580 0.7518 0.1589 0.040 Uiso 1 1 calc R
C16 C 0.27482(11) 0.6709(2) 0.17312(10) 0.0319(5) Uani 1 1 d .
H7 H 0.2479 0.7504 0.1638 0.038 Uiso 1 1 calc R
C20 C 0.15691(13) 0.5587(3) 0.41579(9) 0.0342(5) Uani 1 1 d .
H8 H 0.1976 0.5902 0.4410 0.041 Uiso 1 1 calc R
C22 C 0.20794(11) 0.5883(2) 0.29484(9) 0.0278(5) Uani 1 1 d .
H9 H 0.2485 0.6047 0.2862 0.033 Uiso 1 1 calc R
C23 C 0.21202(12) 0.5890(3) 0.34678(9) 0.0335(5) Uani 1 1 d .
H10 H 0.2547 0.6054 0.3727 0.040 Uiso 1 1 calc R
C24 C 0.15338(12) 0.5655(2) 0.36092(8) 0.0265(5) Uani 1 1 d .
C25 C 0.09198(12) 0.5470(2) 0.32068(9) 0.0305(5) Uani 1 1 d .
H11 H 0.0502 0.5347 0.3280 0.037 Uiso 1 1 calc R
C26 C 0.09257(11) 0.5470(2) 0.27011(9) 0.0300(5) Uani 1 1 d .
H12 H 0.0503 0.5329 0.2434 0.036 Uiso 1 1 calc R
C30 C 0.10677(14) 0.5111(3) 0.43261(9) 0.0366(5) Uani 1 1 d .
H13 H 0.0654 0.4824 0.4074 0.044 Uiso 1 1 calc R
C31 C 0.58180(11) 0.2933(2) 0.16645(8) 0.0239(4) Uani 1 1 d .
C32 C 0.07850(13) 0.3950(3) 0.55580(9) 0.0347(5) Uani 1 1 d .
H14 H 0.0506 0.3310 0.5657 0.042 Uiso 1 1 calc R
C33 C 0.07090(14) 0.4086(3) 0.50335(10) 0.0385(6) Uani 1 1 d .
H15 H 0.0381 0.3556 0.4784 0.046 Uiso 1 1 calc R
C34 C 0.11175(13) 0.5006(3) 0.48772(9) 0.0340(5) Uani 1 1 d .
C35 C 0.15697(16) 0.5783(3) 0.52636(10) 0.0424(6) Uani 1 1 d .
H16 H 0.1849 0.6443 0.5175 0.051 Uiso 1 1 calc R
C36 C 0.16105(15) 0.5593(3) 0.57750(10) 0.0389(6) Uani 1 1 d .
H17 H 0.1922 0.6136 0.6031 0.047 Uiso 1 1 calc R
C40 C 0.2901(4) 0.3303(8) 0.4907(3) 0.1255(19) Uani 0.50 1 d PU
H18 H 0.2757 0.2957 0.4563 0.151 Uiso 0.50 1 calc PR
C42 C 0.4176(7) 0.6275(13) 0.5418(5) 0.116(3) Uani 0.50 1 d PU
H19 H 0.4345 0.6791 0.5726 0.139 Uiso 0.50 1 calc PR
C43 C 0.3601(4) 0.5317(8) 0.5393(2) 0.127(2) Uani 0.50 1 d PU
H20 H 0.3353 0.5326 0.5633 0.153 Uiso 0.50 1 calc PR
C44 C 0.3465(7) 0.4391(15) 0.4970(4) 0.106(3) Uani 0.50 1 d PU
C45 C 0.3675(4) 0.4614(8) 0.4588(2) 0.1208(19) Uani 0.50 1 d PU
H21 H 0.3492 0.4120 0.4276 0.145 Uiso 0.50 1 calc PR
C46 C 0.4230(7) 0.5695(12) 0.4635(4) 0.115(3) Uani 0.50 1 d PU
H22 H 0.4407 0.5807 0.4354 0.138 Uiso 0.50 1 calc PR
C40B C 0.2443(8) 0.2290(15) 0.4815(4) 0.110(3) Uani 0.50 1 d PU
H18B H 0.2343 0.1919 0.4478 0.132 Uiso 0.50 1 calc PR
C42B C 0.3601(4) 0.5317(8) 0.5393(2) 0.127(2) Uani 0.50 1 d PU
H19B H 0.3802 0.5791 0.5708 0.153 Uiso 0.50 1 calc PR
C43B C 0.3088(7) 0.4293(13) 0.5352(4) 0.111(3) Uani 0.50 1 d PU
H20B H 0.2865 0.4241 0.5608 0.133 Uiso 0.50 1 calc PR
C44B C 0.2901(4) 0.3303(8) 0.4907(3) 0.1255(19) Uani 0.50 1 d PU
C45B C 0.3172(8) 0.3606(15) 0.4533(5) 0.126(3) Uani 0.50 1 d PU
H21B H 0.3019 0.3119 0.4216 0.151 Uiso 0.50 1 calc PR
C46B C 0.3675(4) 0.4614(8) 0.4588(2) 0.1208(19) Uani 0.50 1 d PU
H22B H 0.3940 0.4644 0.4359 0.145 Uiso 0.50 1 calc PR
C51 C 0.59319(11) 0.8011(2) 0.17392(8) 0.0258(4) Uani 1 1 d .

loop_
_atom_site_aniso_label
_atom_site_aniso_U_11
_atom_site_aniso_U_22
_atom_site_aniso_U_33
_atom_site_aniso_U_23
_atom_site_aniso_U_13
_atom_site_aniso_U_12
Co1 0.01573(15) 0.01723(15) 0.02340(16) -0.00070(10) 0.01135(11) -0.00060(10)
O1 0.0347(9) 0.0185(7) 0.0426(9) 0.0007(6) 0.0194(7) 0.0038(7)
O2 0.0247(8) 0.0307(9) 0.0645(12) -0.0029(8) 0.0220(8) 0.0077(7)
O3 0.0372(9) 0.0176(7) 0.0419(9) -0.0018(6) 0.0204(8) -0.0059(7)
O4 0.0224(8) 0.0427(10) 0.0539(11) 0.0073(8) 0.0135(7) -0.0120(8)
N11 0.0201(8) 0.0207(8) 0.0331(9) -0.0019(7) 0.0151(7) -0.0008(7)
N21 0.0182(8) 0.0236(8) 0.0248(9) 0.0002(7) 0.0112(7) 0.0000(7)
N31 0.0295(10) 0.0309(9) 0.0267(9) 0.0031(8) 0.0147(8) 0.0038(8)
N41 0.211(12) 0.084(6) 0.052(4) -0.006(4) -0.005(6) 0.057(7)
N41B 0.27(2) 0.146(13) 0.107(10) 0.048(9) 0.055(12) 0.063(12)
C1 0.0176(9) 0.0190(9) 0.0324(11) 0.0008(8) 0.0133(8) 0.0008(8)
C2 0.0202(10) 0.0175(9) 0.0330(11) 0.0004(8) 0.0124(8) -0.0027(8)
C3 0.0186(9) 0.0195(9) 0.0289(10) 0.0003(8) 0.0111(8) 0.0038(8)
C4 0.0142(9) 0.0240(10) 0.0305(11) 0.0009(8) 0.0110(8) 0.0007(8)
C5 0.0181(9) 0.0188(9) 0.0302(10) 0.0012(8) 0.0102(8) -0.0011(8)
C6 0.0197(9) 0.0157(9) 0.0362(11) -0.0001(8) 0.0141(8) -0.0002(8)
C12 0.0211(10) 0.0228(10) 0.0334(11) 0.0029(8) 0.0141(8) -0.0013(8)
C13 0.0202(10) 0.0195(10) 0.0368(12) 0.0032(8) 0.0135(9) 0.0017(8)
C14 0.0185(9) 0.0194(9) 0.0335(11) -0.0022(8) 0.0146(8) -0.0011(8)
C15 0.0263(11) 0.0194(10) 0.0632(16) 0.0076(10) 0.0275(11) 0.0015(9)
C16 0.0236(11) 0.0206(10) 0.0585(15) 0.0054(10) 0.0229(10) 0.0030(9)
C20 0.0346(12) 0.0456(14) 0.0233(11) 0.0006(10) 0.0105(9) 0.0015(11)
C22 0.0196(10) 0.0370(12) 0.0290(11) -0.0017(9) 0.0109(8) -0.0024(9)
C23 0.0240(11) 0.0492(14) 0.0273(11) -0.0037(10) 0.0081(9) -0.0057(11)
C24 0.0271(11) 0.0310(11) 0.0230(10) 0.0010(8) 0.0101(9) 0.0020(9)
C25 0.0250(11) 0.0431(13) 0.0281(11) 0.0033(9) 0.0153(9) 0.0002(10)
C26 0.0191(10) 0.0490(14) 0.0239(10) 0.0001(9) 0.0094(8) -0.0011(10)
C30 0.0389(13) 0.0472(14) 0.0266(11) 0.0025(11) 0.0147(10) 0.0013(12)
C31 0.0251(10) 0.0232(10) 0.0258(10) 0.0004(8) 0.0117(8) 0.0060(9)
C32 0.0319(12) 0.0458(14) 0.0296(12) 0.0044(10) 0.0144(10) -0.0019(11)
C33 0.0350(13) 0.0544(16) 0.0277(12) 0.0000(11) 0.0120(10) -0.0066(12)
C34 0.0375(13) 0.0423(13) 0.0274(11) 0.0064(10) 0.0176(10) 0.0082(11)
C35 0.0604(18) 0.0409(14) 0.0329(13) 0.0022(11) 0.0246(13) -0.0123(13)
C36 0.0539(16) 0.0370(13) 0.0308(12) -0.0019(10) 0.0206(12) -0.0097(12)
C40 0.124(4) 0.137(4) 0.105(4) 0.028(3) 0.021(3) 0.072(3)
C42 0.133(7) 0.109(6) 0.086(6) 0.005(5) 0.006(6) 0.055(5)
C43 0.160(5) 0.149(4) 0.074(3) 0.019(3) 0.039(3) 0.047(3)
C44 0.126(6) 0.112(6) 0.072(5) 0.013(4) 0.020(5) 0.074(4)
C45 0.142(4) 0.143(5) 0.075(3) 0.011(3) 0.029(3) 0.065(3)
C46 0.148(7) 0.125(7) 0.066(5) -0.012(5) 0.026(5) 0.050(5)
C40B 0.154(7) 0.125(6) 0.057(4) 0.006(4) 0.041(5) 0.088(4)
C42B 0.160(5) 0.149(4) 0.074(3) 0.019(3) 0.039(3) 0.047(3)
C43B 0.129(7) 0.140(7) 0.067(5) 0.027(4) 0.035(5) 0.061(5)
C44B 0.124(4) 0.137(4) 0.105(4) 0.028(3) 0.021(3) 0.072(3)
C45B 0.140(7) 0.146(7) 0.089(6) 0.003(6) 0.034(5) 0.071(5)
C46B 0.142(4) 0.143(5) 0.075(3) 0.011(3) 0.029(3) 0.065(3)
C51 0.0264(10) 0.0252(11) 0.0278(10) -0.0005(8) 0.0116(8) -0.0084(9)

loop_
_atom_type_symbol
_atom_type_description
_atom_type_scat_dispersion_real
_atom_type_scat_dispersion_imag
_atom_type_scat_source
C C 0.0033 0.0016 'International Tables Vol C Tables 4.2.6.8 and 6.1.1.4'
H H 0.0000 0.0000 'International Tables Vol C Tables 4.2.6.8 and 6.1.1.4'
Co Co 0.3494 0.9721 'International Tables Vol C Tables 4.2.6.8 and 6.1.1.4'
N N 0.0061 0.0033 'International Tables Vol C Tables 4.2.6.8 and 6.1.1.4'
O O 0.0106 0.0060 'International Tables Vol C Tables 4.2.6.8 and 6.1.1.4'

loop_
_geom_angle_atom_site_label_1
_geom_angle_atom_site_label_2
_geom_angle_atom_site_label_3
_geom_angle
_geom_angle_site_symmetry_1
_geom_angle_site_symmetry_3
O3 Co1 N31 88.97(7) 3_445 6_565
O3 Co1 N21 88.68(7) 3_445 .
N31 Co1 N21 176.40(7) 6_565 .
O3 Co1 N11 138.27(6) 3_445 .
N31 Co1 N11 88.03(7) 6_565 .
N21 Co1 N11 91.91(7) . .
O3 Co1 O1 79.93(6) 3_445 3_455
N31 Co1 O1 94.79(7) 6_565 3_455
N21 Co1 O1 87.48(6) . 3_455
N11 Co1 O1 141.79(6) . 3_455
O3 Co1 O2 137.88(6) 3_445 3_455
N31 Co1 O2 92.15(7) 6_565 3_455
N21 Co1 O2 91.43(6) . 3_455
N11 Co1 O2 83.83(6) . 3_455
O1 Co1 O2 58.01(6) 3_455 3_455
C31 O1 Co1 93.02(13) . 3_545
C31 O2 Co1 87.58(13) . 3_545
C51 O3 Co1 101.83(13) . 3
C12 N11 C16 116.41(18) . .
C12 N11 Co1 122.96(13) . .
C16 N11 Co1 119.67(14) . .
C22 N21 C26 116.54(18) . .
C22 N21 Co1 127.11(14) . .
C26 N21 Co1 116.35(14) . .
C32 N31 C36 116.8(2) . .
C32 N31 Co1 123.30(15) . 6_566
C36 N31 Co1 119.89(17) . 6_566
C42 N41 C46 113.5(14) . .
C2 C1 C6 118.35(18) . .
C2 C1 C14 120.75(17) . .
C6 C1 C14 120.90(17) . .
C3 C2 C1 120.90(18) . .
C3 C2 H1 119.5 . .
C1 C2 H1 119.5 . .
C4 C3 C2 119.92(18) . .
C4 C3 C31 120.56(18) . .
C2 C3 C31 119.46(18) . .
C3 C4 C5 120.18(18) . .
C3 C4 H2 119.9 . .
C5 C4 H2 119.9 . .
C4 C5 C6 119.44(18) . .
C4 C5 C51 120.50(18) . .
C6 C5 C51 120.05(18) . .
C1 C6 C5 121.17(18) . .
C1 C6 H3 119.4 . .
C5 C6 H3 119.4 . .
N11 C12 C13 123.55(19) . .
N11 C12 H4 118.2 . .
C13 C12 H4 118.2 . .
C12 C13 C14 120.03(19) . .
C12 C13 H5 120.0 . .
C14 C13 H5 120.0 . .
C15 C14 C13 116.07(19) . .
C15 C14 C1 121.81(18) . .
C13 C14 C1 122.11(18) . .
C16 C15 C14 120.3(2) . .
C16 C15 H6 119.8 . .
C14 C15 H6 119.8 . .
N11 C16 C15 123.5(2) . .
N11 C16 H7 118.2 . .
C15 C16 H7 118.2 . .
C30 C20 C24 124.5(2) . .
C30 C20 H8 117.7 . .
C24 C20 H8 117.7 . .
N21 C22 C23 123.1(2) . .
N21 C22 H9 118.4 . .
C23 C22 H9 118.4 . .
C22 C23 C24 120.1(2) . .
C22 C23 H10 120.0 . .
C24 C23 H10 120.0 . .
C25 C24 C23 116.8(2) . .
C25 C24 C20 122.0(2) . .
C23 C24 C20 121.2(2) . .
C26 C25 C24 119.3(2) . .
C26 C25 H11 120.3 . .
C24 C25 H11 120.3 . .
N21 C26 C25 124.1(2) . .
N21 C26 H12 118.0 . .
C25 C26 H12 118.0 . .
C20 C30 C34 124.1(2) . .
C20 C30 H13 118.0 . .
C34 C30 H13 118.0 . .
O1 C31 O2 120.85(19) . .
O1 C31 C3 119.41(18) . .
O2 C31 C3 119.72(19) . .
N31 C32 C33 123.3(2) . .
N31 C32 H14 118.3 . .
C33 C32 H14 118.3 . .
C32 C33 C34 119.6(2) . .
C32 C33 H15 120.2 . .
C34 C33 H15 120.2 . .
C35 C34 C33 116.9(2) . .
C35 C34 C30 122.8(2) . .
C33 C34 C30 120.2(2) . .
C36 C35 C34 119.8(2) . .
C36 C35 H16 120.1 . .
C34 C35 H16 120.1 . .
N31 C36 C35 123.5(2) . .
N31 C36 H17 118.3 . .
C35 C36 H17 118.3 . .
C40B C40 C44 139.5(11) 7_556 .
C40B C40 H18 110.3 7_556 .
C44 C40 H18 110.3 . .
N41 C42 C43 127.4(11) . .
N41 C42 H19 116.3 . .
C43 C42 H19 116.3 . .
C44 C43 C42 113.1(10) . .
C44 C43 H20 123.4 . .
C42 C43 H20 123.4 . .
C45 C44 C43 121.2(15) . .
C45 C44 C40 118.0(11) . .
C43 C44 C40 118.8(11) . .
C44 C45 C46 119.5(11) . .
C44 C45 H21 120.3 . .
C46 C45 H21 120.3 . .
N41 C46 C45 122.9(12) . .
N41 C46 H22 118.5 . .
C45 C46 H22 118.5 . .
C40 C40B H18B 113.0 7_556 .
O4 C51 O3 122.44(19) . .
O4 C51 C5 120.1(2) . .
O3 C51 C5 117.50(18) . .

loop_
_geom_bond_atom_site_label_1
_geom_bond_atom_site_label_2
_geom_bond_distance
_geom_bond_site_symmetry_2
Co1 O3 2.1086(16) 3_445
Co1 N31 2.155(2) 6_565
Co1 N21 2.1625(19) .
Co1 N11 2.1850(18) .
Co1 O1 2.1906(16) 3_455
Co1 O2 2.3089(19) 3_455
O1 C31 1.256(3) .
O1 Co1 2.1905(16) 3_545
O2 C31 1.256(2) .
O2 Co1 2.3089(18) 3_545
O3 C51 1.264(3) .
O3 Co1 2.1086(16) 3
O4 C51 1.246(3) .
N11 C12 1.341(3) .
N11 C16 1.346(3) .
N21 C22 1.340(3) .
N21 C26 1.351(3) .
N31 C32 1.339(3) .
N31 C36 1.348(3) .
N31 Co1 2.155(2) 6_566
N41 C42 1.338(19) .
N41 C46 1.344(14) .
C1 C2 1.400(3) .
C1 C6 1.401(3) .
C1 C14 1.491(3) .
C2 C3 1.398(3) .
C2 H1 0.9500 .
C3 C4 1.393(3) .
C3 C31 1.503(3) .
C4 C5 1.394(3) .
C4 H2 0.9500 .
C5 C6 1.401(3) .
C5 C51 1.508(3) .
C6 H3 0.9500 .
C12 C13 1.392(3) .
C12 H4 0.9500 .
C13 C14 1.400(3) .
C13 H5 0.9500 .
C14 C15 1.393(3) .
C15 C16 1.388(3) .
C15 H6 0.9500 .
C16 H7 0.9500 .
C20 C30 1.340(4) .
C20 C24 1.473(3) .
C20 H8 0.9500 .
C22 C23 1.389(3) .
C22 H9 0.9500 .
C23 C24 1.397(3) .
C23 H10 0.9500 .
C24 C25 1.396(3) .
C25 C26 1.380(3) .
C25 H11 0.9500 .
C26 H12 0.9500 .
C30 C34 1.474(3) .
C30 H13 0.9500 .
C32 C33 1.392(3) .
C32 H14 0.9500 .
C33 C34 1.394(4) .
C33 H15 0.9500 .
C34 C35 1.394(4) .
C35 C36 1.380(4) .
C35 H16 0.9500 .
C36 H17 0.9500 .
C40 C40B 1.324(18) 7_556
C40 C44 1.553(18) .
C40 H18 0.9500 .
C42 C43 1.500(16) .
C42 H19 0.9500 .
C43 C44 1.428(14) .
C43 H20 0.9500 .
C44 C45 1.263(15) .
C45 C46 1.541(16) .
C45 H21 0.9500 .
C46 H22 0.9500 .
C40B C40 1.325(18) 7_556
C40B H18B 0.9500 .
C43B H20B 0.9500 .
C45B H21B 0.9500 .

loop_
_geom_torsion_atom_site_label_1
_geom_torsion_atom_site_label_2
_geom_torsion_atom_site_label_3
_geom_torsion_atom_site_label_4
_geom_torsion
_geom_torsion_site_symmetry_1
O3 Co1 N11 C12 -11.6(2) 3_445
N31 Co1 N11 C12 -97.83(18) 6_565
N21 Co1 N11 C12 78.56(18) .
O1 Co1 N11 C12 166.93(15) 3_455
O2 Co1 N11 C12 169.79(18) 3_455
O3 Co1 N11 C16 156.77(16) 3_445
N31 Co1 N11 C16 70.53(18) 6_565
N21 Co1 N11 C16 -113.07(18) .
O1 Co1 N11 C16 -24.7(2) 3_455
O2 Co1 N11 C16 -21.84(17) 3_455
O3 Co1 N21 C22 146.56(18) 3_445
N11 Co1 N21 C22 8.31(18) .
O1 Co1 N21 C22 -133.46(18) 3_455
O2 Co1 N21 C22 -75.57(18) 3_455
O3 Co1 N21 C26 -33.43(16) 3_445
N11 Co1 N21 C26 -171.69(16) .
O1 Co1 N21 C26 46.55(16) 3_455
O2 Co1 N21 C26 104.44(16) 3_455
C6 C1 C2 C3 0.2(3) .
C14 C1 C2 C3 179.5(2) .
C1 C2 C3 C4 0.9(3) .
C1 C2 C3 C31 178.2(2) .
C2 C3 C4 C5 -1.9(3) .
C31 C3 C4 C5 -179.16(19) .
C3 C4 C5 C6 1.8(3) .
C3 C4 C5 C51 -179.21(19) .
C2 C1 C6 C5 -0.4(3) .
C14 C1 C6 C5 -179.7(2) .
C4 C5 C6 C1 -0.6(3) .
C51 C5 C6 C1 -179.66(19) .
C16 N11 C12 C13 -3.5(3) .
Co1 N11 C12 C13 165.24(17) .
N11 C12 C13 C14 1.1(4) .
C12 C13 C14 C15 1.6(3) .
C12 C13 C14 C1 -177.4(2) .
C2 C1 C14 C15 -156.3(2) .
C6 C1 C14 C15 23.0(3) .
C2 C1 C14 C13 22.6(3) .
C6 C1 C14 C13 -158.1(2) .
C13 C14 C15 C16 -1.8(4) .
C1 C14 C15 C16 177.2(2) .
C12 N11 C16 C15 3.3(4) .
Co1 N11 C16 C15 -165.8(2) .
C14 C15 C16 N11 -0.7(4) .
C26 N21 C22 C23 1.9(3) .
Co1 N21 C22 C23 -178.04(18) .
N21 C22 C23 C24 -0.1(4) .
C22 C23 C24 C25 -2.3(4) .
C22 C23 C24 C20 176.8(2) .
C30 C20 C24 C25 12.7(4) .
C30 C20 C24 C23 -166.3(3) .
C23 C24 C25 C26 2.7(3) .
C20 C24 C25 C26 -176.4(2) .
C22 N21 C26 C25 -1.4(3) .
Co1 N21 C26 C25 178.55(19) .
C24 C25 C26 N21 -0.9(4) .
C24 C20 C30 C34 177.9(2) .
Co1 O1 C31 O2 7.6(2) 3_545
Co1 O1 C31 C3 -170.54(17) 3_545
Co1 O2 C31 O1 -7.2(2) 3_545
Co1 O2 C31 C3 170.93(17) 3_545
C4 C3 C31 O1 -174.5(2) .
C2 C3 C31 O1 8.3(3) .
C4 C3 C31 O2 7.4(3) .
C2 C3 C31 O2 -169.9(2) .
C36 N31 C32 C33 1.3(4) .
Co1 N31 C32 C33 -179.0(2) 6_566
N31 C32 C33 C34 0.7(4) .
C32 C33 C34 C35 -2.3(4) .
C32 C33 C34 C30 176.9(2) .
C20 C30 C34 C35 22.7(4) .
C20 C30 C34 C33 -156.4(3) .
C33 C34 C35 C36 1.9(4) .
C30 C34 C35 C36 -177.3(3) .
C32 N31 C36 C35 -1.7(4) .
Co1 N31 C36 C35 178.5(2) 6_566
C34 C35 C36 N31 0.2(4) .
C46 N41 C42 C43 -2.1(15) .
N41 C42 C43 C44 11.8(14) .
C42 C43 C44 C45 -18.2(12) .
C42 C43 C44 C40 177.8(7) .
C40B C40 C44 C45 176.6(8) 7_556
C40B C40 C44 C43 -18.9(14) 7_556
C43 C44 C45 C46 15.4(13) .
C40 C44 C45 C46 179.5(7) .
C42 N41 C46 C45 -2.2(14) .
C44 C45 C46 N41 -4.5(14) .
Co1 O3 C51 O4 -2.9(3) 3
Co1 O3 C51 C5 176.99(15) 3
C4 C5 C51 O4 -14.4(3) .
C6 C5 C51 O4 164.6(2) .
C4 C5 C51 O3 165.8(2) .
C6 C5 C51 O3 -15.2(3) .
